data_2206865
loop_
_publ_author_name
'Odaba\,so\(glu, Mustafa'
'B\"uy\"ukg\"ung\"or, Orhan'
'Albayrak, \,Ci\(gdem'

_publ_section_title
;
 <i>O</i>,<i>O</i>-Bis(2-<i>tert</i>-butyl-4-methoxyphenyl)
 chlorothiophosphonate. Corrigendum.
;
_journal_coeditor_code BT6713
_journal_issue 10
_journal_name_full 'Acta Crystallographica Section E'
_journal_page_first e4
_journal_page_last e5
_journal_paper_doi 10.1107/S1600536805027789
_journal_volume 61
_journal_year 2005
_chemical_formula_iupac 'C22 H30 Cl O4 P S'
_chemical_formula_moiety 'C22 H30 Cl O4 P S'
_chemical_formula_sum 'C22 H30 Cl O4 P S'
_chemical_formula_weight 456.94
_chemical_name_systematic
;
O,O-Bis(2-tert-butyl-4-methoxyphenyl) chlorothiophosphonate
;
_space_group_IT_number 15
_symmetry_cell_setting monoclinic
_symmetry_space_group_name_Hall '-C 2yc'
_symmetry_space_group_name_H-M 'C 1 2/c 1'
_atom_sites_solution_hydrogens difmap
_atom_sites_solution_primary direct
_atom_sites_solution_secondary difmap
_cell_angle_alpha 90.00
_cell_angle_beta 105.740(9)
_cell_angle_gamma 90.00
_cell_formula_units_Z 4
_cell_length_a 23.592(3)
_cell_length_b 8.3111(6)
_cell_length_c 12.5067(14)
_cell_measurement_reflns_used 16485
_cell_measurement_temperature 150
_cell_measurement_theta_max 26.71
_cell_measurement_theta_min 1.70
_cell_volume 2360.3(4)
_computing_cell_refinement X-AREA
_computing_data_collection 'X-AREA (Stoe & Cie, 2002)'
_computing_data_reduction 'X-RED32 (Stoe & Cie, 2002)'
_computing_molecular_graphics 'ORTEP-3 for Windows (Farrugia, 1997)'
_computing_publication_material 'WinGX (Farrugia, 1999)'
_computing_structure_refinement 'SHELXL97 (Sheldrick, 1997)'
_computing_structure_solution 'SHELXS97 (Sheldrick, 1997)'
_diffrn_ambient_temperature 150
_diffrn_measured_fraction_theta_full 1.000
_diffrn_measured_fraction_theta_max 1.000
_diffrn_measurement_device_type 'Stoe IPDS-II'
_diffrn_measurement_method \w
_diffrn_radiation_monochromator graphite
_diffrn_radiation_type MoK\a
_diffrn_radiation_wavelength 0.71073
_diffrn_reflns_av_R_equivalents 0.0317
_diffrn_reflns_av_sigmaI/netI 0.0216
_diffrn_reflns_limit_h_max 28
_diffrn_reflns_limit_h_min -28
_diffrn_reflns_limit_k_max 10
_diffrn_reflns_limit_k_min -10
_diffrn_reflns_limit_l_max 15
_diffrn_reflns_limit_l_min -15
_diffrn_reflns_number 16485
_diffrn_reflns_theta_full 26.00
_diffrn_reflns_theta_max 26.00
_diffrn_reflns_theta_min 1.79
_diffrn_standards_decay_% <2
_diffrn_standards_interval_count 0
_diffrn_standards_interval_time 0
_diffrn_standards_number 0
_exptl_absorpt_coefficient_mu 0.343
_exptl_absorpt_correction_T_max 0.8693
_exptl_absorpt_correction_T_min 0.8244
_exptl_absorpt_correction_type integration
_exptl_absorpt_process_details '(X-RED32; Stoe & Cie, 2002)'
_exptl_crystal_colour colorless
_exptl_crystal_density_diffrn 1.286
_exptl_crystal_density_method 'not measured'
_exptl_crystal_description prism
_exptl_crystal_F_000 968
_exptl_crystal_size_max 0.64
_exptl_crystal_size_mid 0.59
_exptl_crystal_size_min 0.55
_refine_diff_density_max 0.171
_refine_diff_density_min -0.336
_refine_ls_extinction_method none
_refine_ls_goodness_of_fit_ref 1.077
_refine_ls_hydrogen_treatment refall
_refine_ls_matrix_type full
_refine_ls_number_parameters 192
_refine_ls_number_reflns 2327
_refine_ls_number_restraints 0
_refine_ls_restrained_S_all 1.077
_refine_ls_R_factor_all 0.0303
_refine_ls_R_factor_gt 0.0278
_refine_ls_shift/su_max 0.002
_refine_ls_shift/su_mean 0.000
_refine_ls_structure_factor_coef Fsqd
_refine_ls_weighting_details 'calc w = 1/[\s^2^(Fo^2^)+(0.0362P)^2^+1.6163P] where P = (Fo^2^+2Fc^2^)/3'
_refine_ls_weighting_scheme calc
_refine_ls_wR_factor_gt 0.0721
_refine_ls_wR_factor_ref 0.0731
_reflns_number_gt 2146
_reflns_number_total 2327
_reflns_threshold_expression I>2\s(I)
_cod_data_source_file bt6713.cif
_cod_data_source_block I
_cod_original_sg_symbol_H-M 'C 2/c'
_cod_database_code 2206865

loop_
_symmetry_equiv_pos_as_xyz
'x, y, z'
'-x, y, -z+1/2'
'x+1/2, y+1/2, z'
'-x+1/2, y+1/2, -z+1/2'
'-x, -y, -z'
'x, -y, z-1/2'
'-x+1/2, -y+1/2, -z'
'x+1/2, -y+1/2, z-1/2'

loop_
_atom_site_label
_atom_site_fract_x
_atom_site_fract_y
_atom_site_fract_z
_atom_site_U_iso_or_equiv
_atom_site_adp_type
_atom_site_calc_flag
_atom_site_refinement_flags
_atom_site_occupancy
_atom_site_disorder_assembly
_atom_site_disorder_group
_atom_site_type_symbol
C1 0.58872(5) 0.29212(15) 0.41994(10) 0.0224(3) Uani d . 1 . . C
C2 0.59796(6) 0.14466(16) 0.47516(11) 0.0258(3) Uani d . 1 . . C
C3 0.65010(6) 0.11722(16) 0.55649(11) 0.0272(3) Uani d . 1 . . C
C4 0.69210(5) 0.23993(16) 0.58337(10) 0.0249(3) Uani d . 1 . . C
C5 0.68201(6) 0.38769(16) 0.52737(11) 0.0252(3) Uani d . 1 . . C
C6 0.62988(5) 0.41888(15) 0.44326(10) 0.0233(3) Uani d . 1 . . C
C7 0.61903(6) 0.58369(16) 0.38318(12) 0.0296(3) Uani d . 1 . . C
C8 0.61032(8) 0.56105(19) 0.25687(13) 0.0374(3) Uani d . 1 . . C
C9 0.56458(8) 0.66639(19) 0.40646(15) 0.0402(4) Uani d . 1 . . C
C10 0.67218(8) 0.6983(2) 0.42394(16) 0.0453(4) Uani d . 1 . . C
C11 0.78481(6) 0.32952(19) 0.70159(13) 0.0343(3) Uani d . 1 . . C
O1 0.53449(4) 0.31975(10) 0.33826(7) 0.0257(2) Uani d . 1 A . O
O2 0.74184(4) 0.20383(12) 0.66690(8) 0.0319(2) Uani d . 1 . . O
P1 0.5000 0.19428(5) 0.2500 0.02610(13) Uani d S 1 . . P
Cl1 0.554354(14) 0.06331(4) 0.18992(3) 0.03162(11) Uani d P 0.50 A 1 Cl
S1 0.554354(14) 0.06331(4) 0.18992(3) 0.03162(11) Uani d P 0.50 A 2 S
H2 0.5683(7) 0.0634(19) 0.4571(13) 0.032(4) Uiso d . 1 . . H
H3 0.6579(7) 0.014(2) 0.5947(13) 0.034(4) Uiso d . 1 . . H
H5 0.7120(7) 0.4671(19) 0.5482(13) 0.029(4) Uiso d . 1 . . H
H8A 0.6047(8) 0.668(3) 0.2193(16) 0.052(5) Uiso d . 1 . . H
H8B 0.5774(8) 0.495(2) 0.2241(15) 0.043(5) Uiso d . 1 . . H
H8C 0.6466(9) 0.512(2) 0.2429(17) 0.056(5) Uiso d . 1 . . H
H9A 0.5571(8) 0.772(2) 0.3671(15) 0.051(5) Uiso d . 1 . . H
H9B 0.5703(8) 0.686(2) 0.4892(18) 0.056(5) Uiso d . 1 . . H
H9C 0.5281(8) 0.601(2) 0.3804(15) 0.047(5) Uiso d . 1 . . H
H10A 0.7097(9) 0.650(2) 0.4105(16) 0.056(6) Uiso d . 1 . . H
H10B 0.6816(9) 0.720(2) 0.5075(19) 0.059(6) Uiso d . 1 . . H
H10C 0.6631(9) 0.798(2) 0.3852(17) 0.056(5) Uiso d . 1 . . H
H11A 0.8030(8) 0.360(2) 0.6410(15) 0.042(5) Uiso d . 1 . . H
H11B 0.8151(8) 0.282(2) 0.7644(15) 0.041(4) Uiso d . 1 . . H
H11C 0.7671(7) 0.427(2) 0.7281(14) 0.035(4) Uiso d . 1 . . H

loop_
_atom_site_aniso_label
_atom_site_aniso_U_11
_atom_site_aniso_U_22
_atom_site_aniso_U_33
_atom_site_aniso_U_12
_atom_site_aniso_U_13
_atom_site_aniso_U_23
C1 0.0207(6) 0.0240(6) 0.0204(6) 0.0000(5) 0.0020(4) -0.0009(5)
C2 0.0254(6) 0.0247(6) 0.0254(6) -0.0045(5) 0.0037(5) 0.0004(5)
C3 0.0293(7) 0.0261(7) 0.0243(6) -0.0001(5) 0.0037(5) 0.0030(5)
C4 0.0223(6) 0.0311(7) 0.0198(6) 0.0006(5) 0.0029(5) -0.0023(5)
C5 0.0241(6) 0.0262(6) 0.0246(6) -0.0044(5) 0.0053(5) -0.0041(5)
C6 0.0253(6) 0.0223(6) 0.0222(6) -0.0015(5) 0.0064(5) -0.0023(5)
C7 0.0315(7) 0.0212(6) 0.0333(7) -0.0037(5) 0.0041(6) 0.0019(5)
C8 0.0447(9) 0.0336(8) 0.0327(8) -0.0051(7) 0.0086(7) 0.0086(6)
C9 0.0443(9) 0.0242(7) 0.0498(10) 0.0051(6) 0.0087(7) -0.0019(7)
C10 0.0439(9) 0.0279(8) 0.0556(11) -0.0124(7) -0.0012(8) 0.0062(7)
C11 0.0253(7) 0.0395(8) 0.0322(7) -0.0019(6) -0.0021(6) -0.0082(6)
O1 0.0238(4) 0.0220(4) 0.0260(5) 0.0002(3) -0.0022(4) -0.0019(4)
O2 0.0252(5) 0.0360(5) 0.0283(5) -0.0015(4) -0.0033(4) 0.0005(4)
P1 0.0288(2) 0.0192(2) 0.0242(2) 0.000 -0.00339(18) 0.000
Cl1 0.02605(18) 0.0368(2) 0.0320(2) 0.00652(13) 0.00781(14) -0.00242(13)
S1 0.02605(18) 0.0368(2) 0.0320(2) 0.00652(13) 0.00781(14) -0.00242(13)

loop_
_atom_type_symbol
_atom_type_description
_atom_type_scat_dispersion_real
_atom_type_scat_dispersion_imag
_atom_type_scat_source
C C 0.0033 0.0016 'International Tables Vol C Tables 4.2.6.8 and 6.1.1.4'
H H 0.0000 0.0000 'International Tables Vol C Tables 4.2.6.8 and 6.1.1.4'
O O 0.0106 0.0060 'International Tables Vol C Tables 4.2.6.8 and 6.1.1.4'
P P 0.1023 0.0942 'International Tables Vol C Tables 4.2.6.8 and 6.1.1.4'
S S 0.1246 0.1234 'International Tables Vol C Tables 4.2.6.8 and 6.1.1.4'
Cl Cl 0.1484 0.1585 'International Tables Vol C Tables 4.2.6.8 and 6.1.1.4'

loop_
_geom_angle_atom_site_label_1
_geom_angle_atom_site_label_2
_geom_angle_atom_site_label_3
_geom_angle_site_symmetry_1
_geom_angle_site_symmetry_3
_geom_angle
_geom_angle_publ_flag
C2 C1 C6 . . 123.25(11) y
C2 C1 O1 . . 119.13(11) y
C6 C1 O1 . . 117.58(11) y
C3 C2 C1 . . 119.77(12) y
C3 C2 H2 . . 120.3(9) ?
C1 C2 H2 . . 119.9(9) ?
C2 C3 C4 . . 119.11(12) y
C2 C3 H3 . . 121.1(9) ?
C4 C3 H3 . . 119.8(9) ?
O2 C4 C3 . . 115.24(12) ?
O2 C4 C5 . . 124.38(11) ?
C3 C4 C5 . . 120.39(11) y
C4 C5 C6 . . 121.99(12) y
C4 C5 H5 . . 117.3(9) ?
C6 C5 H5 . . 120.7(9) ?
C1 C6 C5 . . 115.48(11) y
C1 C6 C7 . . 123.14(11) ?
C5 C6 C7 . . 121.37(11) ?
C10 C7 C8 . . 106.40(13) ?
C10 C7 C6 . . 111.83(11) ?
C8 C7 C6 . . 110.24(11) ?
C10 C7 C9 . . 107.68(13) ?
C8 C7 C9 . . 110.96(12) ?
C6 C7 C9 . . 109.67(12) ?
C7 C8 H8A . . 109.7(11) ?
C7 C8 H8B . . 112.2(11) ?
H8A C8 H8B . . 108.9(16) ?
C7 C8 H8C . . 110.0(12) ?
H8A C8 H8C . . 106.8(16) ?
H8B C8 H8C . . 109.0(16) ?
C7 C9 H9A . . 109.9(11) ?
C7 C9 H9B . . 111.8(11) ?
H9A C9 H9B . . 108.6(16) ?
C7 C9 H9C . . 112.5(11) ?
H9A C9 H9C . . 107.2(15) ?
H9B C9 H9C . . 106.6(15) ?
C7 C10 H10A . . 111.4(11) ?
C7 C10 H10B . . 112.1(11) ?
H10A C10 H10B . . 106.1(16) ?
C7 C10 H10C . . 108.5(12) ?
H10A C10 H10C . . 109.9(16) ?
H10B C10 H10C . . 108.8(16) ?
O2 C11 H11A . . 111.5(10) ?
O2 C11 H11B . . 104.1(10) ?
H11A C11 H11B . . 109.7(14) ?
O2 C11 H11C . . 111.3(9) ?
H11A C11 H11C . . 110.4(14) ?
H11B C11 H11C . . 109.7(13) ?
C1 O1 P1 . . 126.11(8) ?
C4 O2 C11 . . 117.18(11) ?
O1 P1 O1 . 2_655 97.08(7) y
O1 P1 S1 . 2_655 111.27(4) y
O1 P1 S1 2_655 2_655 111.44(3) ?
O1 P1 Cl1 . 2_655 111.27(4) ?
O1 P1 Cl1 2_655 2_655 111.44(3) ?
S1 P1 Cl1 2_655 2_655 0.00(2) ?
O1 P1 Cl1 . . 111.44(3) y
O1 P1 Cl1 2_655 . 111.27(4) ?
S1 P1 Cl1 2_655 . 113.26(3) y
Cl1 P1 Cl1 2_655 . 113.26(3) ?

loop_
_geom_bond_atom_site_label_1
_geom_bond_atom_site_label_2
_geom_bond_site_symmetry_2
_geom_bond_distance
_geom_bond_publ_flag
C1 C2 . 1.3946(18) y
C1 C6 . 1.4086(17) y
C1 O1 . 1.4226(14) y
C2 C3 . 1.3860(18) y
C2 H2 . 0.955(16) ?
C3 C4 . 1.3979(18) y
C3 H3 . 0.974(17) ?
C4 O2 . 1.3759(15) ?
C4 C5 . 1.4017(19) y
C5 C6 . 1.4088(18) y
C5 H5 . 0.952(16) ?
C6 C7 . 1.5499(18) ?
C7 C10 . 1.5468(19) ?
C7 C8 . 1.548(2) ?
C7 C9 . 1.552(2) ?
C8 H8A . 1.00(2) ?
C8 H8B . 0.948(19) ?
C8 H8C . 1.00(2) ?
C9 H9A . 1.00(2) ?
C9 H9B . 1.02(2) ?
C9 H9C . 0.994(19) ?
C10 H10A . 1.03(2) ?
C10 H10B . 1.02(2) ?
C10 H10C . 0.96(2) ?
C11 O2 . 1.4383(17) ?
C11 H11A . 0.998(18) ?
C11 H11B . 0.990(18) ?
C11 H11C . 1.009(17) ?
O1 P1 . 1.5750(9) y
P1 O1 2_655 1.5750(9) ?
P1 S1 2_655 1.9791(4) y
P1 Cl1 2_655 1.9791(4) ?
P1 Cl1 . 1.9791(4) y

loop_
_geom_torsion_atom_site_label_1
_geom_torsion_atom_site_label_2
_geom_torsion_atom_site_label_3
_geom_torsion_atom_site_label_4
_geom_torsion_site_symmetry_4
_geom_torsion
C6 C1 C2 C3 . -0.8(2)
O1 C1 C2 C3 . -178.73(11)
C1 C2 C3 C4 . 1.4(2)
C2 C3 C4 O2 . 178.39(11)
C2 C3 C4 C5 . -1.14(19)
O2 C4 C5 C6 . -179.21(11)
C3 C4 C5 C6 . 0.28(19)
C2 C1 C6 C5 . -0.05(18)
O1 C1 C6 C5 . 177.90(10)
C2 C1 C6 C7 . -178.90(12)
O1 C1 C6 C7 . -0.95(18)
C4 C5 C6 C1 . 0.31(18)
C4 C5 C6 C7 . 179.19(12)
C1 C6 C7 C10 . -178.86(13)
C5 C6 C7 C10 . 2.35(18)
C1 C6 C7 C8 . -60.70(16)
C5 C6 C7 C8 . 120.51(13)
C1 C6 C7 C9 . 61.76(16)
C5 C6 C7 C9 . -117.03(14)
C2 C1 O1 P1 . -40.07(15)
C6 C1 O1 P1 . 141.89(10)
C3 C4 O2 C11 . -176.65(12)
C5 C4 O2 C11 . 2.86(18)
C1 O1 P1 O1 2_655 -155.66(11)
C1 O1 P1 S1 2_655 88.01(9)
C1 O1 P1 Cl1 2_655 88.01(9)
C1 O1 P1 Cl1 . -39.46(10)
